data_4118543
loop_
_publ_author_name
'Ramesh Giri'
'Yu Lan'
'Peng Liu'
'K. N. Houk'
'Jin-Quan Yu'

_publ_section_title
;
 Understanding Reactivity and Stereoselectivity in Palladium-Catalyzed
 Diastereoselective sp3 C-H Bond Activation: Intermediate Characterization
 and Computational Studies
;
_journal_name_full 'Journal of the American Chemical Society'
_journal_page_first 14118
_journal_page_last 14126
_journal_paper_doi 10.1021/ja304643e
_journal_volume 134
_journal_year 2012
_chemical_absolute_configuration ad
_chemical_formula_sum 'C36 H52 F12 N2 O10 Pd3'
_chemical_formula_weight 1220.00
_chemical_name_common RG3009
_chemical_name_systematic
;
 ?
;
_space_group.centring_type P

_space_group_IT_number 19
_space_group.IT_number 19

_symmetry_cell_setting orthorhombic
_symmetry_space_group_name_Hall 'P 2ac 2ab'
_symmetry_space_group_name_H-M 'P 21 21 21'
_atom_sites_solution_hydrogens geom
_atom_sites_solution_primary direct
_atom_sites_solution_secondary difmap
_audit_creation_method SHELXL-97
_cell_angle_alpha 90.00
_cell_angle_beta 90.00
_cell_angle_gamma 90.00
_cell_formula_units_Z 4
_cell_length_a 12.0233(11)
_cell_length_b 12.6775(12)
_cell_length_c 35.975(4)
_cell_measurement_reflns_used 9976
_cell_measurement_temperature 200(2)
_cell_measurement_theta_max 26.41
_cell_measurement_theta_min 2.34
_cell_volume 5483.5(9)
_computing_cell_refinement 'Bruker SMART'
_computing_data_collection 'Bruker SMART'
_computing_data_reduction 'Bruker SAINT'
_computing_molecular_graphics ORTEP-32
_computing_publication_material WinGX
_computing_structure_refinement SHELXL-97
_computing_structure_solution DIRDIF-99
_diffrn_ambient_temperature 200(2)
_diffrn_measured_fraction_theta_full 1.000
_diffrn_measured_fraction_theta_max 0.955
_diffrn_measurement_device_type 'CCD area detector'
_diffrn_measurement_method 'phi and omega scans'
_diffrn_radiation_monochromator graphite
_diffrn_radiation_source 'fine-focus sealed tube'
_diffrn_radiation_type MoK\a
_diffrn_radiation_wavelength 0.71073
_diffrn_reflns_av_R_equivalents 0.0551
_diffrn_reflns_av_sigmaI/netI 0.0635
_diffrn_reflns_limit_h_max 15
_diffrn_reflns_limit_h_min -15
_diffrn_reflns_limit_k_max 16
_diffrn_reflns_limit_k_min -16
_diffrn_reflns_limit_l_max 46
_diffrn_reflns_limit_l_min -46
_diffrn_reflns_number 47025
_diffrn_reflns_theta_full 25.00
_diffrn_reflns_theta_max 28.31
_diffrn_reflns_theta_min 1.13
_exptl_absorpt_coefficient_mu 1.058
_exptl_absorpt_correction_T_max 0.9015
_exptl_absorpt_correction_T_min 0.9015
_exptl_absorpt_correction_type multi-scan
_exptl_absorpt_process_details SADABS
_exptl_crystal_colour green
_exptl_crystal_density_diffrn 1.478
_exptl_crystal_description block
_exptl_crystal_F_000 2432
_exptl_crystal_size_max 0.10
_exptl_crystal_size_mid 0.10
_exptl_crystal_size_min 0.10
_refine_diff_density_max 1.204
_refine_diff_density_min -0.683
_refine_diff_density_rms 0.143
_refine_ls_abs_structure_details 'Flack H D (1983), Acta Cryst. A39, 876-881'
_refine_ls_abs_structure_Flack -0.02(4)
_refine_ls_extinction_method none
_refine_ls_goodness_of_fit_ref 1.025
_refine_ls_hydrogen_treatment constr
_refine_ls_matrix_type full
_refine_ls_number_parameters 582
_refine_ls_number_reflns 12629
_refine_ls_number_restraints 0
_refine_ls_restrained_S_all 1.025
_refine_ls_R_factor_all 0.0791
_refine_ls_R_factor_gt 0.0530
_refine_ls_shift/su_max 0.099
_refine_ls_shift/su_mean 0.002
_refine_ls_structure_factor_coef Fsqd
_refine_ls_weighting_details 'calc w=1/[\s^2^(Fo^2^)+(0.1042P)^2^+0.0000P] where P=(Fo^2^+2Fc^2^)/3'
_refine_ls_weighting_scheme calc
_refine_ls_wR_factor_gt 0.1517
_refine_ls_wR_factor_ref 0.1687
_reflns_number_gt 9383
_reflns_number_total 12629
_reflns_threshold_expression >2sigma(I)
_cod_data_source_file ja304643e_si_002.cif
_cod_data_source_block jqy01
_cod_depositor_comments
;
The following automatic conversions were performed:

'_space_group.centring_type' value 'primitive' was replaced with the
value 'P' as specified in the replacement file
'/home/antanas/src/cod-tools/trunk/data/replacement-values/replacement_values.lst'.

Automatic conversion script
Id: cif_fix_values 5642 2017-10-24 12:04:52Z antanas 
;
_cod_database_code 4118543

loop_
_symmetry_equiv_pos_as_xyz
'x, y, z'
'x+1/2, -y+1/2, -z'
'-x, y+1/2, -z+1/2'
'-x+1/2, -y, z+1/2'

loop_
_atom_site_label
_atom_site_type_symbol
_atom_site_fract_x
_atom_site_fract_y
_atom_site_fract_z
_atom_site_U_iso_or_equiv
_atom_site_adp_type
_atom_site_occupancy
_atom_site_symmetry_multiplicity
_atom_site_calc_flag
_atom_site_refinement_flags
C1 C 1.0379(7) 0.8514(6) 0.9723(2) 0.0545(19) Uani 1 1 d .
H1A H 1.0557 0.7820 0.9834 0.065 Uiso 1 1 calc R
H1B H 1.0870 0.8611 0.9505 0.065 Uiso 1 1 calc R
C2 C 1.0649(8) 0.9367(7) 1.0006(2) 0.065(2) Uani 1 1 d .
C3 C 0.9673(7) 1.0120(6) 0.9978(2) 0.0514(19) Uani 1 1 d .
C4 C 0.8619(8) 1.1606(6) 0.9996(3) 0.068(2) Uani 1 1 d .
H4A H 0.8743 1.2056 0.9774 0.081 Uiso 1 1 calc R
H4B H 0.8292 1.2039 1.0197 0.081 Uiso 1 1 calc R
C5 C 0.7869(7) 1.0659(5) 0.9901(2) 0.0515(19) Uani 1 1 d .
H5 H 0.7479 1.0794 0.9660 0.062 Uiso 1 1 calc R
C6 C 1.1779(8) 0.9899(7) 0.9934(3) 0.072(3) Uani 1 1 d .
C7 C 1.2664(9) 0.9050(9) 0.9893(3) 0.094(4) Uani 1 1 d .
H7A H 1.3398 0.9382 0.9872 0.141 Uiso 1 1 calc R
H7B H 1.2515 0.8633 0.9669 0.141 Uiso 1 1 calc R
H7C H 1.2651 0.8588 1.0111 0.141 Uiso 1 1 calc R
C8 C 1.2218(11) 1.0661(10) 1.0232(3) 0.099(4) Uani 1 1 d .
H8A H 1.2230 1.0304 1.0473 0.149 Uiso 1 1 calc R
H8B H 1.1731 1.1280 1.0245 0.149 Uiso 1 1 calc R
H8C H 1.2973 1.0886 1.0166 0.149 Uiso 1 1 calc R
C9 C 1.1687(9) 1.0573(7) 0.9579(3) 0.078(3) Uani 1 1 d .
H9A H 1.2430 1.0806 0.9503 0.117 Uiso 1 1 calc R
H9B H 1.1219 1.1190 0.9629 0.117 Uiso 1 1 calc R
H9C H 1.1354 1.0151 0.9380 0.117 Uiso 1 1 calc R
C10 C 1.0546(11) 0.8848(8) 1.0405(3) 0.085(3) Uani 1 1 d .
H10A H 1.0539 0.9404 1.0595 0.128 Uiso 1 1 calc R
H10B H 1.1182 0.8380 1.0448 0.128 Uiso 1 1 calc R
H10C H 0.9855 0.8441 1.0420 0.128 Uiso 1 1 calc R
C11 C 0.7019(8) 1.0355(7) 1.0195(3) 0.067(2) Uani 1 1 d .
C12 C 0.7593(13) 1.0101(12) 1.0574(3) 0.116(5) Uani 1 1 d .
H12A H 0.8177 0.9573 1.0535 0.174 Uiso 1 1 calc R
H12B H 0.7040 0.9825 1.0749 0.174 Uiso 1 1 calc R
H12C H 0.7923 1.0747 1.0676 0.174 Uiso 1 1 calc R
C13 C 0.6194(10) 1.1249(8) 1.0219(4) 0.094(4) Uani 1 1 d .
H13A H 0.6481 1.1795 1.0386 0.142 Uiso 1 1 calc R
H13B H 0.5485 1.0982 1.0315 0.142 Uiso 1 1 calc R
H13C H 0.6081 1.1550 0.9971 0.142 Uiso 1 1 calc R
C14 C 0.6366(9) 0.9347(7) 1.0095(3) 0.079(3) Uani 1 1 d .
H14A H 0.5943 0.9466 0.9866 0.119 Uiso 1 1 calc R
H14B H 0.5853 0.9173 1.0298 0.119 Uiso 1 1 calc R
H14C H 0.6887 0.8762 1.0058 0.119 Uiso 1 1 calc R
C15 C 0.9162(7) 0.6961(5) 0.8937(3) 0.0527(19) Uani 1 1 d .
C16 C 0.9296(11) 0.5793(6) 0.8804(3) 0.080(3) Uani 1 1 d .
C17 C 0.6816(6) 0.8701(6) 0.8989(2) 0.0466(17) Uani 1 1 d .
C18 C 0.5596(7) 0.8516(8) 0.8885(3) 0.071(3) Uani 1 1 d .
C19 C 1.1217(6) 0.9355(6) 0.8466(2) 0.0499(18) Uani 1 1 d .
C20 C 1.2506(7) 0.9280(8) 0.8531(3) 0.065(2) Uani 1 1 d .
C21 C 0.9168(7) 1.1408(5) 0.8640(2) 0.0544(19) Uani 1 1 d .
C22 C 0.9290(12) 1.2547(7) 0.8795(3) 0.080(3) Uani 1 1 d .
C23 C 0.9278(6) 0.8382(7) 0.7754(2) 0.060(2) Uani 1 1 d .
H23A H 0.9975 0.8288 0.7611 0.072 Uiso 1 1 calc R
H23B H 0.9268 0.7845 0.7953 0.072 Uiso 1 1 calc R
C24 C 0.8250(7) 0.8186(7) 0.7485(2) 0.060(2) Uani 1 1 d .
C25 C 0.7440(6) 0.9089(8) 0.7571(2) 0.060(2) Uani 1 1 d .
C26 C 0.5913(7) 0.9997(9) 0.7624(3) 0.077(3) Uani 1 1 d .
H26A H 0.5462 0.9796 0.7843 0.092 Uiso 1 1 calc R
H26B H 0.5429 1.0365 0.7443 0.092 Uiso 1 1 calc R
C27 C 0.6847(6) 1.0678(7) 0.7736(3) 0.062(2) Uani 1 1 d .
H27 H 0.6705 1.0950 0.7992 0.075 Uiso 1 1 calc R
C28 C 0.7760(8) 0.7054(8) 0.7543(3) 0.069(3) Uani 1 1 d .
C29 C 0.8713(9) 0.6257(8) 0.7542(4) 0.094(4) Uani 1 1 d .
H29A H 0.9185 0.6378 0.7324 0.140 Uiso 1 1 calc R
H29B H 0.8408 0.5540 0.7532 0.140 Uiso 1 1 calc R
H29C H 0.9156 0.6340 0.7769 0.140 Uiso 1 1 calc R
C30 C 0.7101(8) 0.7031(9) 0.7899(3) 0.078(3) Uani 1 1 d .
H30A H 0.6641 0.6393 0.7905 0.117 Uiso 1 1 calc R
H30B H 0.6622 0.7655 0.7911 0.117 Uiso 1 1 calc R
H30C H 0.7611 0.7029 0.8111 0.117 Uiso 1 1 calc R
C31 C 0.6958(8) 0.6725(10) 0.7236(3) 0.095(4) Uani 1 1 d .
H31A H 0.7378 0.6422 0.7029 0.142 Uiso 1 1 calc R
H31B H 0.6543 0.7343 0.7150 0.142 Uiso 1 1 calc R
H31C H 0.6436 0.6198 0.7333 0.142 Uiso 1 1 calc R
C32 C 0.8653(9) 0.8421(10) 0.7077(2) 0.086(3) Uani 1 1 d .
H32A H 0.9041 0.7802 0.6978 0.130 Uiso 1 1 calc R
H32B H 0.9160 0.9027 0.7078 0.130 Uiso 1 1 calc R
H32C H 0.8008 0.8582 0.6920 0.130 Uiso 1 1 calc R
C33 C 0.7045(7) 1.1583(9) 0.7484(3) 0.078(3) Uani 1 1 d .
C34 C 0.8027(9) 1.2261(10) 0.7635(4) 0.106(5) Uani 1 1 d .
H34A H 0.7893 1.2433 0.7897 0.159 Uiso 1 1 calc R
H34B H 0.8084 1.2914 0.7490 0.159 Uiso 1 1 calc R
H34C H 0.8722 1.1862 0.7613 0.159 Uiso 1 1 calc R
C35 C 0.6077(8) 1.2326(9) 0.7480(4) 0.097(4) Uani 1 1 d .
H35A H 0.5391 1.1933 0.7530 0.145 Uiso 1 1 calc R
H35B H 0.6026 1.2667 0.7236 0.145 Uiso 1 1 calc R
H35C H 0.6181 1.2864 0.7673 0.145 Uiso 1 1 calc R
C36 C 0.7226(14) 1.1157(12) 0.7099(4) 0.133(6) Uani 1 1 d .
H36A H 0.7973 1.0853 0.7082 0.199 Uiso 1 1 calc R
H36B H 0.7151 1.1730 0.6918 0.199 Uiso 1 1 calc R
H36C H 0.6671 1.0610 0.7047 0.199 Uiso 1 1 calc R
F1 F 1.0051(13) 0.5698(6) 0.8544(4) 0.205(7) Uani 1 1 d .
F2 F 0.9503(7) 0.5131(4) 0.90597(17) 0.105(2) Uani 1 1 d .
F3 F 0.8476(12) 0.5504(5) 0.8622(4) 0.234(8) Uani 1 1 d .
F4 F 0.5454(6) 0.7563(6) 0.8763(3) 0.127(3) Uani 1 1 d .
F5 F 0.4921(5) 0.8629(7) 0.91756(17) 0.111(2) Uani 1 1 d .
F6 F 0.5262(5) 0.9056(7) 0.8609(2) 0.126(3) Uani 1 1 d .
F7 F 1.2770(5) 0.8460(8) 0.8728(3) 0.143(4) Uani 1 1 d .
F8 F 1.2862(4) 1.0110(7) 0.8703(2) 0.126(3) Uani 1 1 d .
F9 F 1.3052(4) 0.9235(6) 0.82197(16) 0.0921(19) Uani 1 1 d .
F10 F 1.0284(8) 1.2740(7) 0.8865(3) 0.171(5) Uani 1 1 d .
F11 F 0.8732(12) 1.2672(5) 0.9093(2) 0.189(6) Uani 1 1 d .
F12 F 0.9052(10) 1.3240(4) 0.85579(18) 0.142(4) Uani 1 1 d .
N1 N 0.8757(6) 0.9817(4) 0.98436(17) 0.0482(14) Uani 1 1 d .
N2 N 0.7754(5) 0.9908(5) 0.77498(17) 0.0502(15) Uani 1 1 d .
O1 O 0.9667(6) 1.1098(4) 1.01181(17) 0.0687(17) Uani 1 1 d .
O2 O 0.9106(5) 0.7055(3) 0.92792(15) 0.0548(14) Uani 1 1 d .
O3 O 0.9131(5) 0.7627(4) 0.86717(15) 0.0539(13) Uani 1 1 d .
O4 O 0.7100(4) 0.8404(5) 0.93009(16) 0.0566(13) Uani 1 1 d .
O5 O 0.7361(4) 0.9107(4) 0.87365(15) 0.0533(13) Uani 1 1 d .
O6 O 1.0680(4) 0.9237(4) 0.87699(15) 0.0545(13) Uani 1 1 d .
O7 O 1.0904(4) 0.9526(4) 0.81526(14) 0.0500(12) Uani 1 1 d .
O8 O 0.8942(5) 1.0732(4) 0.88893(15) 0.0548(13) Uani 1 1 d .
O9 O 0.9331(5) 1.1314(4) 0.83064(16) 0.0585(14) Uani 1 1 d .
O10 O 0.6421(5) 0.9059(6) 0.74533(17) 0.0717(17) Uani 1 1 d .
Pd1 Pd 0.88089(5) 0.84825(4) 0.954708(16) 0.04356(15) Uani 1 1 d .
Pd2 Pd 0.90187(4) 0.91791(4) 0.876903(16) 0.04050(14) Uani 1 1 d .
Pd3 Pd 0.92809(4) 0.98128(4) 0.798378(16) 0.04444(15) Uani 1 1 d .

loop_
_atom_site_aniso_label
_atom_site_aniso_U_11
_atom_site_aniso_U_22
_atom_site_aniso_U_33
_atom_site_aniso_U_23
_atom_site_aniso_U_13
_atom_site_aniso_U_12
C1 0.050(4) 0.037(3) 0.077(5) -0.008(4) -0.011(4) 0.006(3)
C2 0.070(6) 0.057(4) 0.069(5) -0.011(4) -0.021(5) 0.012(4)
C3 0.063(5) 0.043(4) 0.049(4) -0.007(3) -0.007(4) 0.002(4)
C4 0.069(6) 0.035(3) 0.099(7) -0.007(4) 0.010(5) 0.003(4)
C5 0.058(5) 0.041(4) 0.056(5) -0.004(3) 0.003(4) 0.001(3)
C6 0.060(5) 0.068(5) 0.089(7) -0.015(5) -0.016(5) 0.004(5)
C7 0.068(6) 0.098(8) 0.117(9) -0.038(7) -0.019(7) 0.013(6)
C8 0.086(8) 0.118(9) 0.095(8) -0.032(7) -0.032(7) 0.005(7)
C9 0.089(7) 0.064(5) 0.082(7) 0.007(5) 0.030(6) 0.004(5)
C10 0.108(9) 0.076(6) 0.072(6) 0.012(5) -0.007(6) 0.004(6)
C11 0.066(6) 0.052(4) 0.082(6) -0.013(4) 0.019(5) 0.003(4)
C12 0.148(12) 0.137(11) 0.063(7) -0.011(7) 0.024(8) -0.053(10)
C13 0.074(7) 0.072(6) 0.137(10) -0.021(6) 0.024(7) 0.012(5)
C14 0.081(7) 0.063(5) 0.094(7) -0.014(5) 0.029(6) -0.006(5)
C15 0.048(4) 0.032(3) 0.078(6) -0.011(3) -0.008(4) 0.004(3)
C16 0.116(8) 0.045(4) 0.079(6) -0.024(5) -0.034(7) 0.020(5)
C17 0.031(4) 0.053(4) 0.056(5) 0.004(3) -0.002(3) 0.004(3)
C18 0.039(5) 0.086(6) 0.089(7) 0.020(6) -0.002(5) -0.004(5)
C19 0.032(4) 0.053(4) 0.065(5) -0.008(4) 0.000(4) -0.002(3)
C20 0.036(4) 0.081(6) 0.079(6) 0.003(5) -0.008(4) 0.006(4)
C21 0.055(5) 0.041(4) 0.067(5) 0.000(3) 0.011(4) 0.008(3)
C22 0.122(10) 0.050(5) 0.066(6) -0.011(4) 0.025(7) -0.006(5)
C23 0.034(4) 0.078(5) 0.068(5) -0.023(4) 0.004(4) 0.004(4)
C24 0.050(5) 0.081(6) 0.050(5) -0.015(4) -0.001(4) -0.003(4)
C25 0.034(4) 0.102(7) 0.044(4) -0.003(5) 0.000(3) 0.002(4)
C26 0.037(4) 0.113(8) 0.081(6) -0.006(6) 0.006(4) 0.013(5)
C27 0.025(4) 0.083(6) 0.078(6) 0.008(5) 0.002(4) 0.009(4)
C28 0.054(5) 0.088(6) 0.063(6) -0.029(5) 0.005(5) -0.009(5)
C29 0.072(7) 0.085(7) 0.123(9) -0.039(6) 0.021(7) 0.003(6)
C30 0.055(5) 0.092(7) 0.087(7) -0.005(6) -0.004(5) -0.009(5)
C31 0.057(6) 0.132(10) 0.096(8) -0.054(8) 0.004(6) -0.015(6)
C32 0.076(7) 0.129(9) 0.054(5) -0.014(6) 0.012(5) 0.025(7)
C33 0.042(5) 0.113(8) 0.078(7) 0.034(6) 0.008(5) 0.021(5)
C34 0.051(6) 0.120(9) 0.147(11) 0.076(9) -0.014(7) -0.017(6)
C35 0.038(5) 0.118(9) 0.134(10) 0.046(8) 0.005(6) 0.024(5)
C36 0.139(13) 0.157(14) 0.102(10) 0.055(10) 0.021(9) 0.040(11)
F1 0.304(16) 0.070(4) 0.241(11) -0.029(6) 0.170(12) 0.036(7)
F2 0.179(7) 0.035(2) 0.102(4) -0.006(3) -0.029(4) 0.019(3)
F3 0.317(16) 0.055(4) 0.328(14) -0.057(6) -0.257(14) 0.033(6)
F4 0.073(4) 0.115(6) 0.191(8) -0.011(6) -0.032(5) -0.033(4)
F5 0.040(3) 0.192(7) 0.099(4) 0.004(5) 0.011(3) 0.002(4)
F6 0.045(3) 0.202(8) 0.132(5) 0.091(6) -0.021(4) -0.013(4)
F7 0.051(4) 0.191(8) 0.188(8) 0.101(7) -0.020(4) 0.020(4)
F8 0.038(3) 0.171(7) 0.170(7) -0.088(6) -0.001(4) -0.022(4)
F9 0.035(3) 0.150(6) 0.091(4) -0.031(4) 0.007(3) 0.005(3)
F10 0.124(7) 0.129(6) 0.261(12) -0.111(8) -0.027(8) -0.034(6)
F11 0.374(16) 0.055(3) 0.140(7) -0.031(4) 0.133(9) -0.026(6)
F12 0.288(13) 0.042(3) 0.095(4) 0.011(3) 0.012(6) 0.030(5)
N1 0.056(4) 0.037(3) 0.052(3) -0.003(3) 0.005(3) -0.001(3)
N2 0.035(3) 0.068(4) 0.047(4) 0.000(3) 0.003(3) 0.000(3)
O1 0.081(4) 0.051(3) 0.074(4) -0.018(3) -0.007(3) -0.011(3)
O2 0.074(4) 0.034(2) 0.057(3) -0.005(2) -0.002(3) 0.001(2)
O3 0.062(4) 0.039(2) 0.061(3) -0.004(2) -0.011(3) 0.000(2)
O4 0.042(3) 0.066(3) 0.062(3) 0.003(3) 0.000(3) -0.006(3)
O5 0.035(2) 0.059(3) 0.067(4) 0.013(3) 0.002(3) 0.005(2)
O6 0.035(2) 0.067(3) 0.062(3) -0.001(3) -0.003(3) -0.004(2)
O7 0.031(3) 0.068(3) 0.052(3) 0.001(2) -0.005(2) 0.000(2)
O8 0.068(4) 0.038(2) 0.059(3) 0.007(2) 0.015(3) 0.003(3)
O9 0.070(4) 0.042(3) 0.064(4) 0.003(2) 0.007(3) -0.003(3)
O10 0.035(3) 0.106(5) 0.073(4) -0.008(4) -0.015(3) 0.006(3)
Pd1 0.0476(3) 0.0332(2) 0.0499(3) -0.0017(2) -0.0019(3) 0.0012(2)
Pd2 0.0344(3) 0.0355(2) 0.0516(3) 0.0024(2) 0.0017(2) -0.00061(19)
Pd3 0.0300(3) 0.0534(3) 0.0499(3) -0.0010(2) -0.0005(2) 0.0003(2)

loop_
_atom_type_symbol
_atom_type_description
_atom_type_scat_dispersion_real
_atom_type_scat_dispersion_imag
_atom_type_scat_source
C C 0.0033 0.0016 'International Tables Vol C Tables 4.2.6.8 and 6.1.1.4'
H H 0.0000 0.0000 'International Tables Vol C Tables 4.2.6.8 and 6.1.1.4'
F F 0.0171 0.0103 'International Tables Vol C Tables 4.2.6.8 and 6.1.1.4'
N N 0.0061 0.0033 'International Tables Vol C Tables 4.2.6.8 and 6.1.1.4'
O O 0.0106 0.0060 'International Tables Vol C Tables 4.2.6.8 and 6.1.1.4'
Pd Pd -0.9988 1.0072 'International Tables Vol C Tables 4.2.6.8 and 6.1.1.4'

loop_
_geom_angle_atom_site_label_1
_geom_angle_atom_site_label_2
_geom_angle_atom_site_label_3
_geom_angle
C2 C1 Pd1 115.5(6)
C2 C1 H1A 108.4
Pd1 C1 H1A 108.4
C2 C1 H1B 108.4
Pd1 C1 H1B 108.4
H1A C1 H1B 107.5
C3 C2 C1 103.8(7)
C3 C2 C6 113.3(7)
C1 C2 C6 112.9(8)
C3 C2 C10 105.1(8)
C1 C2 C10 107.2(7)
C6 C2 C10 113.8(8)
N1 C3 O1 114.9(7)
N1 C3 C2 120.6(7)
O1 C3 C2 124.3(7)
O1 C4 C5 103.0(6)
O1 C4 H4A 111.2
C5 C4 H4A 111.2
O1 C4 H4B 111.2
C5 C4 H4B 111.2
H4A C4 H4B 109.1
C11 C5 N1 112.8(6)
C11 C5 C4 116.0(7)
N1 C5 C4 99.6(6)
C11 C5 H5 109.3
N1 C5 H5 109.3
C4 C5 H5 109.3
C7 C6 C8 105.8(8)
C7 C6 C9 111.3(9)
C8 C6 C9 104.7(8)
C7 C6 C2 108.9(8)
C8 C6 C2 117.5(9)
C9 C6 C2 108.7(8)
C6 C7 H7A 109.5
C6 C7 H7B 109.5
H7A C7 H7B 109.5
C6 C7 H7C 109.5
H7A C7 H7C 109.5
H7B C7 H7C 109.5
C6 C8 H8A 109.5
C6 C8 H8B 109.5
H8A C8 H8B 109.5
C6 C8 H8C 109.5
H8A C8 H8C 109.5
H8B C8 H8C 109.5
C6 C9 H9A 109.5
C6 C9 H9B 109.5
H9A C9 H9B 109.5
C6 C9 H9C 109.5
H9A C9 H9C 109.5
H9B C9 H9C 109.5
C2 C10 H10A 109.5
C2 C10 H10B 109.5
H10A C10 H10B 109.5
C2 C10 H10C 109.5
H10A C10 H10C 109.5
H10B C10 H10C 109.5
C13 C11 C5 106.9(8)
C13 C11 C14 107.5(8)
C5 C11 C14 112.9(7)
C13 C11 C12 113.4(10)
C5 C11 C12 111.2(8)
C14 C11 C12 105.0(9)
C11 C12 H12A 109.5
C11 C12 H12B 109.5
H12A C12 H12B 109.5
C11 C12 H12C 109.5
H12A C12 H12C 109.5
H12B C12 H12C 109.5
C11 C13 H13A 109.5
C11 C13 H13B 109.5
H13A C13 H13B 109.5
C11 C13 H13C 109.5
H13A C13 H13C 109.5
H13B C13 H13C 109.5
C11 C14 H14A 109.5
C11 C14 H14B 109.5
H14A C14 H14B 109.5
C11 C14 H14C 109.5
H14A C14 H14C 109.5
H14B C14 H14C 109.5
O2 C15 O3 132.9(6)
O2 C15 C16 113.6(7)
O3 C15 C16 113.5(8)
F3 C16 F2 110.1(11)
F3 C16 F1 98.4(11)
F2 C16 F1 108.7(10)
F3 C16 C15 111.1(9)
F2 C16 C15 115.1(8)
F1 C16 C15 112.1(10)
O5 C17 O4 130.7(7)
O5 C17 C18 113.2(7)
O4 C17 C18 116.1(7)
F6 C18 F4 101.2(10)
F6 C18 F5 111.3(8)
F4 C18 F5 106.6(9)
F6 C18 C17 114.2(8)
F4 C18 C17 110.5(8)
F5 C18 C17 112.2(8)
O7 C19 O6 131.5(7)
O7 C19 C20 117.2(7)
O6 C19 C20 111.4(7)
F8 C20 F7 108.0(8)
F8 C20 F9 106.3(8)
F7 C20 F9 108.2(9)
F8 C20 C19 110.4(7)
F7 C20 C19 111.7(8)
F9 C20 C19 111.9(7)
O9 C21 O8 131.3(7)
O9 C21 C22 115.3(7)
O8 C21 C22 113.3(7)
F10 C22 F12 102.6(11)
F10 C22 F11 108.0(12)
F12 C22 F11 111.3(11)
F10 C22 C21 110.2(10)
F12 C22 C21 112.7(9)
F11 C22 C21 111.5(8)
C24 C23 Pd3 113.4(6)
C24 C23 H23A 108.9
Pd3 C23 H23A 108.9
C24 C23 H23B 108.9
Pd3 C23 H23B 108.9
H23A C23 H23B 107.7
C25 C24 C28 114.7(7)
C25 C24 C32 104.0(8)
C28 C24 C32 114.5(8)
C25 C24 C23 104.7(6)
C28 C24 C23 110.8(8)
C32 C24 C23 107.3(7)
N2 C25 O10 117.8(8)
N2 C25 C24 121.3(7)
O10 C25 C24 120.8(8)
O10 C26 C27 105.8(6)
O10 C26 H26A 110.6
C27 C26 H26A 110.6
O10 C26 H26B 110.6
C27 C26 H26B 110.6
H26A C26 H26B 108.7
N2 C27 C26 100.7(7)
N2 C27 C33 114.7(7)
C26 C27 C33 114.2(8)
N2 C27 H27 108.9
C26 C27 H27 108.9
C33 C27 H27 108.9
C30 C28 C31 106.1(8)
C30 C28 C29 112.7(10)
C31 C28 C29 106.9(8)
C30 C28 C24 109.3(8)
C31 C28 C24 113.0(9)
C29 C28 C24 108.9(8)
C28 C29 H29A 109.5
C28 C29 H29B 109.5
H29A C29 H29B 109.5
C28 C29 H29C 109.5
H29A C29 H29C 109.5
H29B C29 H29C 109.5
C28 C30 H30A 109.5
C28 C30 H30B 109.5
H30A C30 H30B 109.5
C28 C30 H30C 109.5
H30A C30 H30C 109.5
H30B C30 H30C 109.5
C28 C31 H31A 109.5
C28 C31 H31B 109.5
H31A C31 H31B 109.5
C28 C31 H31C 109.5
H31A C31 H31C 109.5
H31B C31 H31C 109.5
C24 C32 H32A 109.5
C24 C32 H32B 109.5
H32A C32 H32B 109.5
C24 C32 H32C 109.5
H32A C32 H32C 109.5
H32B C32 H32C 109.5
C27 C33 C35 111.6(8)
C27 C33 C36 107.9(10)
C35 C33 C36 109.4(10)
C27 C33 C34 109.6(8)
C35 C33 C34 104.2(11)
C36 C33 C34 114.2(11)
C33 C34 H34A 109.5
C33 C34 H34B 109.5
H34A C34 H34B 109.5
C33 C34 H34C 109.5
H34A C34 H34C 109.5
H34B C34 H34C 109.5
C33 C35 H35A 109.5
C33 C35 H35B 109.5
H35A C35 H35B 109.5
C33 C35 H35C 109.5
H35A C35 H35C 109.5
H35B C35 H35C 109.5
C33 C36 H36A 109.5
C33 C36 H36B 109.5
H36A C36 H36B 109.5
C33 C36 H36C 109.5
H36A C36 H36C 109.5
H36B C36 H36C 109.5
C3 N1 C5 110.2(6)
C3 N1 Pd1 115.7(5)
C5 N1 Pd1 133.4(5)
C25 N2 C27 107.7(7)
C25 N2 Pd3 115.4(6)
C27 N2 Pd3 136.9(6)
C3 O1 C4 107.1(6)
C15 O2 Pd1 123.5(4)
C15 O3 Pd2 121.4(5)
C17 O4 Pd1 126.9(5)
C17 O5 Pd2 120.4(5)
C19 O6 Pd2 120.5(5)
C19 O7 Pd3 126.7(5)
C21 O8 Pd2 119.9(5)
C21 O9 Pd3 126.2(5)
C25 O10 C26 103.4(7)
C1 Pd1 N1 81.0(3)
C1 Pd1 O2 90.1(3)
N1 Pd1 O2 170.9(3)
C1 Pd1 O4 175.0(3)
N1 Pd1 O4 102.7(2)
O2 Pd1 O4 86.3(2)
C1 Pd1 Pd2 102.4(3)
N1 Pd1 Pd2 104.83(17)
O2 Pd1 Pd2 78.82(15)
O4 Pd1 Pd2 73.52(14)
O6 Pd2 O5 176.7(2)
O6 Pd2 O3 88.2(2)
O5 Pd2 O3 90.7(2)
O6 Pd2 O8 90.6(2)
O5 Pd2 O8 90.6(2)
O3 Pd2 O8 177.4(2)
O6 Pd2 Pd1 95.46(15)
O5 Pd2 Pd1 87.51(15)
O3 Pd2 Pd1 82.96(16)
O8 Pd2 Pd1 94.87(15)
O6 Pd2 Pd3 83.39(15)
O5 Pd2 Pd3 93.60(15)
O3 Pd2 Pd3 95.32(16)
O8 Pd2 Pd3 86.82(15)
Pd1 Pd2 Pd3 177.97(2)
C23 Pd3 N2 83.1(3)
C23 Pd3 O7 87.9(3)
N2 Pd3 O7 170.1(2)
C23 Pd3 O9 173.0(3)
N2 Pd3 O9 101.0(3)
O7 Pd3 O9 88.4(2)
C23 Pd3 Pd2 98.6(3)
N2 Pd3 Pd2 108.49(17)
O7 Pd3 Pd2 76.86(14)
O9 Pd3 Pd2 74.76(14)

loop_
_geom_bond_atom_site_label_1
_geom_bond_atom_site_label_2
_geom_bond_distance
C1 C2 1.519(11)
C1 Pd1 1.991(8)
C1 H1A 0.9900
C1 H1B 0.9900
C2 C3 1.516(12)
C2 C6 1.539(14)
C2 C10 1.586(13)
C3 N1 1.263(10)
C3 O1 1.339(9)
C4 O1 1.482(11)
C4 C5 1.539(11)
C4 H4A 0.9900
C4 H4B 0.9900
C5 C11 1.520(12)
C5 N1 1.523(9)
C5 H5 1.0000
C6 C7 1.522(14)
C6 C8 1.536(13)
C6 C9 1.539(13)
C7 H7A 0.9800
C7 H7B 0.9800
C7 H7C 0.9800
C8 H8A 0.9800
C8 H8B 0.9800
C8 H8C 0.9800
C9 H9A 0.9800
C9 H9B 0.9800
C9 H9C 0.9800
C10 H10A 0.9800
C10 H10B 0.9800
C10 H10C 0.9800
C11 C13 1.508(13)
C11 C14 1.542(13)
C11 C12 1.560(16)
C12 H12A 0.9800
C12 H12B 0.9800
C12 H12C 0.9800
C13 H13A 0.9800
C13 H13B 0.9800
C13 H13C 0.9800
C14 H14A 0.9800
C14 H14B 0.9800
C14 H14C 0.9800
C15 O2 1.237(10)
C15 O3 1.276(10)
C15 C16 1.565(10)
C16 F3 1.241(13)
C16 F2 1.269(11)
C16 F1 1.309(14)
C17 O5 1.232(9)
C17 O4 1.232(9)
C17 C18 1.532(11)
C18 F6 1.273(11)
C18 F4 1.297(12)
C18 F5 1.330(11)
C19 O7 1.208(9)
C19 O6 1.278(9)
C19 C20 1.571(11)
C20 F8 1.294(11)
C20 F7 1.298(12)
C20 F9 1.299(11)
C21 O9 1.223(9)
C21 O8 1.270(9)
C21 C22 1.553(11)
C22 F10 1.246(15)
C22 F12 1.257(12)
C22 F11 1.275(12)
C23 C24 1.589(11)
C23 Pd3 1.994(8)
C23 H23A 0.9900
C23 H23B 0.9900
C24 C25 1.535(12)
C24 C28 1.565(13)
C24 C32 1.576(12)
C25 N2 1.278(11)
C25 O10 1.297(9)
C26 O10 1.471(11)
C26 C27 1.472(12)
C26 H26A 0.9900
C26 H26B 0.9900
C27 N2 1.465(10)
C27 C33 1.482(13)
C27 H27 1.0000
C28 C30 1.504(13)
C28 C31 1.525(13)
C28 C29 1.528(14)
C29 H29A 0.9800
C29 H29B 0.9800
C29 H29C 0.9800
C30 H30A 0.9800
C30 H30B 0.9800
C30 H30C 0.9800
C31 H31A 0.9800
C31 H31B 0.9800
C31 H31C 0.9800
C32 H32A 0.9800
C32 H32B 0.9800
C32 H32C 0.9800
C33 C35 1.496(13)
C33 C36 1.500(17)
C33 C34 1.559(16)
C34 H34A 0.9800
C34 H34B 0.9800
C34 H34C 0.9800
C35 H35A 0.9800
C35 H35B 0.9800
C35 H35C 0.9800
C36 H36A 0.9800
C36 H36B 0.9800
C36 H36C 0.9800
N1 Pd1 2.001(6)
N2 Pd3 2.023(6)
O2 Pd1 2.081(5)
O3 Pd2 2.003(5)
O4 Pd1 2.240(5)
O5 Pd2 1.999(5)
O6 Pd2 1.999(5)
O7 Pd3 2.076(5)
O8 Pd2 2.017(5)
O9 Pd3 2.230(5)
Pd1 Pd2 2.9458(8)
Pd2 Pd3 2.9539(8)
